data_7250774
loop_
_publ_author_name
'Geng, Shuai'
'He, Yu-Ou'
'Han, Wang-Kang'
'Gu, Zhi-Guo'

_publ_section_title
;
 \p-Stacked organic frameworks with captured ammonia for benzamide
 synthesis
;
_journal_issue 36
_journal_name_full CrystEngComm
_journal_page_first 6074
_journal_page_last 6078
_journal_paper_doi 10.1039/D5CE00604J
_journal_volume 27
_journal_year 2025
_chemical_absolute_configuration ad
_chemical_formula_moiety 'C12 H10 N2, H2 O'
_chemical_formula_sum 'C12 H12 N2 O'
_chemical_formula_weight 200.24
_space_group_crystal_system orthorhombic
_space_group_IT_number 33
_space_group_name_Hall 'P 2c -2n'
_space_group_name_H-M_alt 'P n a 21'
_atom_sites_solution_hydrogens mixed
_atom_sites_solution_primary dual
_audit_creation_date 2024-03-12
_audit_creation_method
;
Olex2 1.5
(compiled 2021.08.20 svn.r13c46975 for OlexSys, GUI svn.r6396)
;
_audit_update_record
;
2025-05-27 deposited with the CCDC.	2025-08-04 downloaded from the CCDC.
;
_cell_angle_alpha 90
_cell_angle_beta 90
_cell_angle_gamma 90
_cell_formula_units_Z 4
_cell_length_a 9.2232(10)
_cell_length_b 14.7495(15)
_cell_length_c 7.6284(8)
_cell_measurement_reflns_used 8958
_cell_measurement_temperature 150.00
_cell_measurement_theta_max 57.043
_cell_measurement_theta_min 4.920
_cell_volume 1037.75(19)
_computing_cell_refinement 'SAINT V8.40B (?, 2016)'
_computing_data_reduction 'SAINT V8.40B (?, 2016)'
_computing_molecular_graphics 'Olex2 1.5 (Dolomanov et al., 2009)'
_computing_publication_material 'Olex2 1.5 (Dolomanov et al., 2009)'
_computing_structure_refinement 'SHELXL 2018/3 (Sheldrick, 2015)'
_computing_structure_solution 'SHELXT 2014/5 (Sheldrick, 2014)'
_diffrn_ambient_temperature 150.00
_diffrn_measured_fraction_theta_full 0.994
_diffrn_measured_fraction_theta_max 0.994
_diffrn_measurement_device_type 'Bruker APEX-II CCD'
_diffrn_measurement_method '\f and \w scans'
_diffrn_radiation_monochromator graphite
_diffrn_radiation_type MoK\a
_diffrn_radiation_wavelength 0.71073
_diffrn_reflns_av_R_equivalents 0.0525
_diffrn_reflns_av_unetI/netI 0.0328
_diffrn_reflns_Laue_measured_fraction_full 0.994
_diffrn_reflns_Laue_measured_fraction_max 0.994
_diffrn_reflns_limit_h_max 11
_diffrn_reflns_limit_h_min -11
_diffrn_reflns_limit_k_max 18
_diffrn_reflns_limit_k_min -18
_diffrn_reflns_limit_l_max 9
_diffrn_reflns_limit_l_min -7
_diffrn_reflns_number 11895
_diffrn_reflns_point_group_measured_fraction_full 0.926
_diffrn_reflns_point_group_measured_fraction_max 0.903
_diffrn_reflns_theta_full 25.242
_diffrn_reflns_theta_max 26.413
_diffrn_reflns_theta_min 2.605
_diffrn_source_current 1.4
_diffrn_source_power 0.07
_diffrn_source_voltage 50.0
_diffrn_standards_number 0
_exptl_absorpt_coefficient_mu 0.084
_exptl_absorpt_correction_T_max 0.7512
_exptl_absorpt_correction_T_min 0.5346
_exptl_absorpt_correction_type multi-scan
_exptl_absorpt_process_details
;
SADABS-2016/2 (Bruker,2016/2) was used for absorption correction.
wR2(int) was 0.1579 before and 0.0623 after correction.
The Ratio of minimum to maximum transmission is 0.7117.
The \l/2 correction factor is Not present.
;
_exptl_crystal_colour colourless
_exptl_crystal_colour_primary colourless
_exptl_crystal_density_diffrn 1.282
_exptl_crystal_description needle
_exptl_crystal_F_000 424
_exptl_crystal_size_max 0.2
_exptl_crystal_size_mid 0.1
_exptl_crystal_size_min 0.1
_refine_diff_density_max 0.138
_refine_diff_density_min -0.239
_refine_diff_density_rms 0.044
_refine_ls_abs_structure_details
;
 Flack x determined using 685 quotients [(I+)-(I-)]/[(I+)+(I-)]
 (Parsons, Flack and Wagner, Acta Cryst. B69 (2013) 249-259).
;
_refine_ls_abs_structure_Flack -1.7(9)
_refine_ls_extinction_method none
_refine_ls_goodness_of_fit_ref 1.069
_refine_ls_hydrogen_treatment constr
_refine_ls_matrix_type full
_refine_ls_number_parameters 139
_refine_ls_number_reflns 1926
_refine_ls_number_restraints 1
_refine_ls_restrained_S_all 1.068
_refine_ls_R_factor_all 0.0402
_refine_ls_R_factor_gt 0.0376
_refine_ls_shift/su_max 0.000
_refine_ls_shift/su_mean 0.000
_refine_ls_structure_factor_coef Fsqd
_refine_ls_weighting_details 'w=1/[\s^2^(Fo^2^)+(0.0611P)^2^+0.1299P] where P=(Fo^2^+2Fc^2^)/3'
_refine_ls_weighting_scheme calc
_refine_ls_wR_factor_gt 0.0976
_refine_ls_wR_factor_ref 0.1006
_reflns_Friedel_coverage 0.685
_reflns_Friedel_fraction_full 0.845
_reflns_Friedel_fraction_max 0.797
_reflns_number_gt 1795
_reflns_number_total 1926
_reflns_threshold_expression 'I > 2\s(I)'
_cod_data_source_file d5ce00604j2.cif
_cod_data_source_block 11_CCDC2
_cod_depositor_comments 'Adding full bibliography for 7250772--7250775.cif.'
_cod_database_code 7250774
_shelx_shelxl_version_number 2018/3
_shelx_space_group_comment
;
The symmetry employed for this shelxl refinement is uniquely defined
by the following loop, which should always be used as a source of
symmetry information in preference to the above space-group names.
They are only intended as comments.
;
_olex2_refinement_description
;
1. Fixed Uiso
 At 1.2 times of:
  All C(H) groups
 At 1.5 times of:
  All O(H,H) groups
2.a Free rotating group:
 O1(H1A,H1B)
2.b Aromatic/amide H refined with riding coordinates:
 C1(H1), C2(H2), C4(H4), C5(H5), C6(H6), C7(H7), C9(H9), C10(H10), C11(H11),
 C12(H12)
;
_olex2_submission_special_instructions 'No special instructions were received'

loop_
_space_group_symop_operation_xyz
'x, y, z'
'-x, -y, z+1/2'
'x+1/2, -y+1/2, z'
'-x+1/2, y+1/2, z+1/2'

loop_
_atom_site_label
_atom_site_type_symbol
_atom_site_fract_x
_atom_site_fract_y
_atom_site_fract_z
_atom_site_U_iso_or_equiv
_atom_site_adp_type
_atom_site_occupancy
_atom_site_site_symmetry_order
_atom_site_calc_flag
_atom_site_refinement_flags_posn
_atom_site_refinement_flags_adp
_atom_site_refinement_flags_occupancy
_atom_site_disorder_assembly
_atom_site_disorder_group
N1 N 0.5968(2) 0.05568(11) 0.4757(3) 0.0337(5) Uani 1 1 d . . . . .
N2 N 0.6054(2) 0.69436(12) 0.4830(3) 0.0369(5) Uani 1 1 d . . . . .
C1 C 0.4979(2) 0.09427(14) 0.5804(3) 0.0329(5) Uani 1 1 d . . . . .
H1 H 0.436315 0.055766 0.646886 0.040 Uiso 1 1 calc R U . . .
C2 C 0.4802(2) 0.18723(14) 0.5971(3) 0.0302(5) Uani 1 1 d . . . . .
H2 H 0.407382 0.210892 0.672377 0.036 Uiso 1 1 calc R U . . .
C3 C 0.56978(19) 0.24583(14) 0.5031(3) 0.0264(5) Uani 1 1 d . . . . .
C4 C 0.6732(2) 0.20550(13) 0.3931(3) 0.0293(5) Uani 1 1 d . . . . .
H4 H 0.736896 0.242073 0.325455 0.035 Uiso 1 1 calc R U . . .
C5 C 0.6815(2) 0.11266(14) 0.3840(3) 0.0326(5) Uani 1 1 d . . . . .
H5 H 0.751810 0.086991 0.307789 0.039 Uiso 1 1 calc R U . . .
C6 C 0.5529(2) 0.34422(13) 0.5220(3) 0.0271(5) Uani 1 1 d . . . . .
H6 H 0.477194 0.365577 0.595661 0.032 Uiso 1 1 calc R U . . .
C7 C 0.6360(2) 0.40569(13) 0.4434(3) 0.0267(5) Uani 1 1 d . . . . .
H7 H 0.712116 0.383661 0.371127 0.032 Uiso 1 1 calc R U . . .
C8 C 0.6208(2) 0.50413(13) 0.4580(3) 0.0261(4) Uani 1 1 d . . . . .
C9 C 0.4959(2) 0.54767(14) 0.5189(3) 0.0318(5) Uani 1 1 d . . . . .
H9 H 0.413507 0.513340 0.553215 0.038 Uiso 1 1 calc R U . . .
C10 C 0.4937(3) 0.64112(15) 0.5286(3) 0.0351(5) Uani 1 1 d . . . . .
H10 H 0.407829 0.669461 0.570083 0.042 Uiso 1 1 calc R U . . .
C11 C 0.7360(2) 0.55973(13) 0.4062(3) 0.0308(5) Uani 1 1 d . . . . .
H11 H 0.821980 0.533550 0.360014 0.037 Uiso 1 1 calc R U . . .
C12 C 0.7246(3) 0.65233(14) 0.4222(3) 0.0358(5) Uani 1 1 d . . . . .
H12 H 0.805123 0.688488 0.388593 0.043 Uiso 1 1 calc R U . . .
O1 O 0.8649(2) 0.37541(10) 0.1170(3) 0.0479(5) Uani 1 1 d G . . . .
H1A H 0.881623 0.327307 0.054091 0.072 Uiso 1 1 d G U . . .
H1B H 0.878110 0.420447 0.045094 0.072 Uiso 1 1 d G U . . .

loop_
_atom_site_aniso_label
_atom_site_aniso_U_11
_atom_site_aniso_U_22
_atom_site_aniso_U_33
_atom_site_aniso_U_23
_atom_site_aniso_U_13
_atom_site_aniso_U_12
N1 0.0462(9) 0.0222(8) 0.0328(11) -0.0002(8) -0.0087(9) 0.0002(7)
N2 0.0573(11) 0.0235(9) 0.0300(11) 0.0004(8) 0.0006(9) -0.0003(8)
C1 0.0408(11) 0.0266(10) 0.0314(13) 0.0028(9) -0.0037(9) -0.0053(9)
C2 0.0349(10) 0.0269(10) 0.0288(11) 0.0014(9) -0.0005(9) -0.0010(8)
C3 0.0301(9) 0.0231(9) 0.0260(12) -0.0009(9) -0.0058(8) -0.0006(8)
C4 0.0331(10) 0.0255(10) 0.0293(12) -0.0010(9) -0.0019(9) -0.0007(7)
C5 0.0388(11) 0.0270(10) 0.0320(12) -0.0029(10) -0.0046(10) 0.0050(8)
C6 0.0314(10) 0.0234(10) 0.0264(11) -0.0011(8) -0.0012(9) 0.0018(8)
C7 0.0305(9) 0.0233(9) 0.0262(13) -0.0022(9) -0.0003(8) 0.0002(7)
C8 0.0345(10) 0.0235(9) 0.0202(11) 0.0004(9) -0.0025(8) -0.0007(7)
C9 0.0384(10) 0.0268(11) 0.0301(12) 0.0000(9) 0.0036(9) 0.0007(8)
C10 0.0479(12) 0.0262(11) 0.0311(13) 0.0009(10) 0.0045(10) 0.0060(9)
C11 0.0361(10) 0.0279(10) 0.0283(12) 0.0014(9) 0.0009(9) -0.0020(8)
C12 0.0469(12) 0.0297(10) 0.0307(14) 0.0035(9) -0.0020(10) -0.0085(9)
O1 0.0692(12) 0.0276(8) 0.0468(12) -0.0008(8) 0.0187(10) 0.0010(8)

loop_
_atom_type_symbol
_atom_type_description
_atom_type_scat_dispersion_real
_atom_type_scat_dispersion_imag
_atom_type_scat_source
C C 0.0033 0.0016 'International Tables Vol C Tables 4.2.6.8 and 6.1.1.4'
H H 0.0000 0.0000 'International Tables Vol C Tables 4.2.6.8 and 6.1.1.4'
N N 0.0061 0.0033 'International Tables Vol C Tables 4.2.6.8 and 6.1.1.4'
O O 0.0106 0.0060 'International Tables Vol C Tables 4.2.6.8 and 6.1.1.4'

loop_
_geom_angle_atom_site_label_1
_geom_angle_atom_site_label_2
_geom_angle_atom_site_label_3
_geom_angle
_geom_angle_site_symmetry_1
_geom_angle_site_symmetry_3
_geom_angle_publ_flag
C1 N1 C5 116.13(17) . . ?
C10 N2 C12 116.58(18) . . ?
N1 C1 H1 118.1 . . ?
N1 C1 C2 123.7(2) . . ?
C2 C1 H1 118.1 . . ?
C1 C2 H2 120.1 . . ?
C1 C2 C3 119.7(2) . . ?
C3 C2 H2 120.1 . . ?
C2 C3 C4 116.60(19) . . ?
C2 C3 C6 119.99(18) . . ?
C4 C3 C6 123.41(17) . . ?
C3 C4 H4 120.3 . . ?
C5 C4 C3 119.40(19) . . ?
C5 C4 H4 120.3 . . ?
N1 C5 C4 124.4(2) . . ?
N1 C5 H5 117.8 . . ?
C4 C5 H5 117.8 . . ?
C3 C6 H6 117.7 . . ?
C7 C6 C3 124.68(19) . . ?
C7 C6 H6 117.7 . . ?
C6 C7 H7 117.0 . . ?
C6 C7 C8 125.94(19) . . ?
C8 C7 H7 117.0 . . ?
C9 C8 C7 124.06(18) . . ?
C9 C8 C11 116.75(18) . . ?
C11 C8 C7 119.18(18) . . ?
C8 C9 H9 120.4 . . ?
C10 C9 C8 119.2(2) . . ?
C10 C9 H9 120.4 . . ?
N2 C10 C9 124.0(2) . . ?
N2 C10 H10 118.0 . . ?
C9 C10 H10 118.0 . . ?
C8 C11 H11 120.0 . . ?
C12 C11 C8 119.9(2) . . ?
C12 C11 H11 120.0 . . ?
N2 C12 C11 123.5(2) . . ?
N2 C12 H12 118.3 . . ?
C11 C12 H12 118.3 . . ?
H1A O1 H1B 104.5 . . ?

loop_
_geom_bond_atom_site_label_1
_geom_bond_atom_site_label_2
_geom_bond_distance
_geom_bond_site_symmetry_2
_geom_bond_publ_flag
N1 C1 1.339(3) . ?
N1 C5 1.344(3) . ?
N2 C10 1.341(3) . ?
N2 C12 1.344(3) . ?
C1 H1 0.9500 . ?
C1 C2 1.387(3) . ?
C2 H2 0.9500 . ?
C2 C3 1.394(3) . ?
C3 C4 1.403(3) . ?
C3 C6 1.467(3) . ?
C4 H4 0.9500 . ?
C4 C5 1.373(3) . ?
C5 H5 0.9500 . ?
C6 H6 0.9500 . ?
C6 C7 1.330(3) . ?
C7 H7 0.9500 . ?
C7 C8 1.463(3) . ?
C8 C9 1.398(3) . ?
C8 C11 1.399(3) . ?
C9 H9 0.9500 . ?
C9 C10 1.380(3) . ?
C10 H10 0.9500 . ?
C11 H11 0.9500 . ?
C11 C12 1.375(3) . ?
C12 H12 0.9500 . ?
O1 H1A 0.8701 . ?
O1 H1B 0.8699 . ?
